data_7247084
loop_
_publ_author_name
'Liu, Xiaoting'
'Cui, Jingliang'
'Zeng, Qun'
'Fang, Liwen'
'Liang, Peng-Yu'
'Zhou, Pan-Pan'
'Parkin, Sean'
'Li, Tonglei'
'Ruan, Shigang'
'Long, Sihui'

_publ_section_title
;
 Solvatomorphism and first-time observation of acid--acid catemer in
 4-phenylamino-benzoic acids
;
_journal_issue 30
_journal_name_full 'RSC Advances'
_journal_page_first 21021
_journal_page_last 21035
_journal_paper_doi 10.1039/D3RA04102F
_journal_volume 13
_journal_year 2023
_chemical_formula_moiety 'C16 H17 N O2, C5 H5 N'
_chemical_formula_sum 'C21 H22 N2 O2'
_chemical_formula_weight 334.40
_space_group_crystal_system triclinic
_space_group_IT_number 2
_space_group_name_Hall '-P 1'
_space_group_name_H-M_alt 'P -1'
_atom_sites_solution_hydrogens mixed
_atom_sites_solution_primary dual
_audit_creation_date 2022-06-01
_audit_creation_method
;
Olex2 1.5
(compiled 2022.04.07 svn.rca3783a0 for OlexSys, GUI svn.r6498)
;
_audit_update_record
;
2023-05-02 deposited with the CCDC.	2023-06-30 downloaded from the CCDC.
;
_cell_angle_alpha 85.239(4)
_cell_angle_beta 74.568(5)
_cell_angle_gamma 73.318(5)
_cell_formula_units_Z 2
_cell_length_a 8.0697(5)
_cell_length_b 8.4048(4)
_cell_length_c 14.8801(6)
_cell_measurement_reflns_used 4831
_cell_measurement_temperature 303.99(10)
_cell_measurement_theta_max 75.8380
_cell_measurement_theta_min 3.0500
_cell_volume 931.88(9)
_computing_cell_refinement 'CrysAlisPro 1.171.41.122a (Rigaku OD, 2021)'
_computing_data_collection 'CrysAlisPro 1.171.41.122a (Rigaku OD, 2021)'
_computing_data_reduction 'CrysAlisPro 1.171.41.122a (Rigaku OD, 2021)'
_computing_molecular_graphics 'Olex2 1.5 (Dolomanov et al., 2009)'
_computing_publication_material 'Olex2 1.5 (Dolomanov et al., 2009)'
_computing_structure_refinement 'SHELXL 2019/2 (Sheldrick, 2015)'
_computing_structure_solution 'SHELXT  (Sheldrick, 2015)'
_diffrn_ambient_environment air
_diffrn_ambient_temperature 303.99(10)
_diffrn_detector 'Hybrid Pixel Array Detector'
_diffrn_detector_area_resol_mean 10.0000
_diffrn_detector_type HyPix
_diffrn_measured_fraction_theta_full 0.995
_diffrn_measured_fraction_theta_max 0.955
_diffrn_measurement_details
;
List of Runs (angles in degrees, time in seconds):

  # Type    Start    End  Width  t~exp~   \w     \q     \k     \f   Frames
#--------------------------------------------------------------------------
  1  \w    141.00 172.00   1.00    0.50    --  104.25  66.00 143.00   31
  2  \w    124.00 160.00   1.00    0.50    --  104.25  45.00  90.00   36
  3  \w    106.00 175.00   1.00    0.50    --  104.25  77.00  30.00   69
  4  \w     88.00 174.00   1.00    0.50    --  104.25  61.00  60.00   86
  5  \w     74.00  99.00   1.00    0.10    --   46.57  66.00 143.00   25
  6  \w    -95.00 -29.00   1.00    0.50    -- -102.00  77.00 -30.00   66
  7  \w    -64.00 -39.00   1.00    0.50    -- -102.00  61.00 -30.00   25
  8  \w    -54.00  24.00   1.00    0.10    --  -46.57  66.00 143.00   78
  9  \w    -75.00 -41.00   1.00    0.50    -- -102.00  66.00 143.00   34
 10  \w    -67.00 -29.00   1.00    0.50    -- -102.00  61.00 120.00   38
 11  \w    -68.00 -40.00   1.00    0.50    -- -102.00  61.00  90.00   28
 12  \w   -175.00 -84.00   1.00    0.50    -- -102.00 -66.00   7.00   91
 13  \w   -119.00 -74.00   1.00    0.10    --  -46.57-125.00  90.00   45
 14  \w    -91.00 -66.00   1.00    0.10    --  -46.57 -66.00   7.00   25
 15  \w   -115.00 -78.00   1.00    0.10    --  -46.57-125.00-180.00   37
 16  \w     32.00  58.00   1.00    0.50    --  104.25 -77.00 -90.00   26
 17  \w     71.00 108.00   1.00    0.50    --  104.25 -77.00 -90.00   37
 18  \w     40.00  66.00   1.00    0.50    --  104.25 -66.00   7.00   26
 19  \w    -18.00   9.00   1.00    0.10    --   46.57 -66.00   7.00   27
 20  \w     13.00  63.00   1.00    0.10    --   46.57 -66.00   7.00   50
 21  \w     32.00  57.00   1.00    0.50    --  104.25 -61.00 120.00   25
 22  \w     37.00  62.00   1.00    0.50    --  104.25 -61.00 150.00   25
 23  \w    -13.00  14.00   1.00    0.10    --   46.32 -66.00   7.00   27
 24  \w    -17.00  13.00   1.00    0.10    --  -46.32  19.00-180.00   30
 25  \w    -24.00  21.00   1.00    0.10    --  -46.32  37.00  90.00   45
 26  \w    -16.00  23.00   1.00    0.10    --  -46.32  19.00  30.00   39
 27  \w     35.00  64.00   1.00    0.10    --   46.32-125.00   0.00   29
 28  \w     66.00  91.00   1.00    0.10    --   46.32-125.00   0.00   25
 29  \w   -123.00 -97.00   1.00    0.50    -- -102.00 -45.00 -30.00   26
 30  \w    -73.00 -38.00   1.00    0.50    -- -102.00 125.00  90.00   35
 31  \w   -160.00-125.00   1.00    0.50    -- -102.00 -45.00 -30.00   35
 32  \w   -125.00 -72.00   1.00    0.50    -- -102.00 143.00  92.22   53
 33  \w   -110.00 -79.00   1.00    0.50    -- -102.00 125.00  90.00   31
 34  \w   -126.00 -94.00   1.00    0.50    -- -102.00 144.00-168.76   32
 35  \w     78.00 111.00   1.00    0.50    --  104.25-125.00 -60.00   33
 36  \w     43.00  69.00   1.00    0.50    --  104.25-125.00 -60.00   26
 37  \w     34.00  90.00   1.00    0.50    --  104.25-125.00 -90.00   56
 38  \w     87.00 112.00   1.00    0.50    --  104.25-125.00-150.00   25
 39  \w     55.00  84.00   1.00    0.50    --  104.25 -94.00   0.00   29
 40  \w     90.00 170.00   1.00    0.50    --  104.25 125.00 -60.00   80
 41  \w     92.00 173.00   1.00    0.50    --  104.25  45.00-180.00   81
 42  \w    137.00 175.00   1.00    0.50    --  104.25  45.00   0.00   38
 43  \w     49.00  75.00   1.00    0.50    --  104.25 -94.00  90.00   26
 44  \w     79.00 111.00   1.00    0.50    --  104.25-125.00  90.00   32
 45  \w     52.00  78.00   1.00    0.50    --  104.25-125.00  90.00   26
 46  \w     74.00 115.00   1.00    0.50    --  104.25-132.00  70.63   41
 47  \w     41.00  66.00   1.00    0.50    --  104.25-125.00-150.00   25
 48  \w     33.00  67.00   1.00    0.50    --  104.25 -61.00-180.00   34
;
_diffrn_measurement_device 'four-circle diffractometer'
_diffrn_measurement_device_type 'XtaLAB Synergy R, DW system, HyPix'
_diffrn_measurement_method '\w scans'
_diffrn_orient_matrix_type 'CrysAlisPro convention (1999,Acta A55,543-557)'
_diffrn_orient_matrix_UB_11 -0.1485009000
_diffrn_orient_matrix_UB_12 0.1462541000
_diffrn_orient_matrix_UB_13 -0.0233806000
_diffrn_orient_matrix_UB_21 -0.0137738000
_diffrn_orient_matrix_UB_22 -0.1041344000
_diffrn_orient_matrix_UB_23 -0.0767844000
_diffrn_orient_matrix_UB_31 -0.1421622000
_diffrn_orient_matrix_UB_32 -0.0661886000
_diffrn_orient_matrix_UB_33 0.0713680000
_diffrn_radiation_monochromator mirror
_diffrn_radiation_probe x-ray
_diffrn_radiation_type 'Cu K\a'
_diffrn_radiation_wavelength 1.54184
_diffrn_reflns_av_R_equivalents 0.0380
_diffrn_reflns_av_unetI/netI 0.0452
_diffrn_reflns_Laue_measured_fraction_full 0.995
_diffrn_reflns_Laue_measured_fraction_max 0.955
_diffrn_reflns_limit_h_max 10
_diffrn_reflns_limit_h_min -10
_diffrn_reflns_limit_k_max 10
_diffrn_reflns_limit_k_min -10
_diffrn_reflns_limit_l_max 18
_diffrn_reflns_limit_l_min -14
_diffrn_reflns_number 12119
_diffrn_reflns_point_group_measured_fraction_full 0.995
_diffrn_reflns_point_group_measured_fraction_max 0.955
_diffrn_reflns_theta_full 67.684
_diffrn_reflns_theta_max 76.453
_diffrn_reflns_theta_min 3.081
_diffrn_source 'Rotating-anode X-ray tube'
_diffrn_source_type 'Rigaku (Cu) X-ray Source'
_exptl_absorpt_coefficient_mu 0.613
_exptl_absorpt_correction_T_max 1.00000
_exptl_absorpt_correction_T_min 0.88868
_exptl_absorpt_correction_type multi-scan
_exptl_absorpt_process_details
;
CrysAlisPro 1.171.41.122a (Rigaku Oxford Diffraction, 2021)
Empirical absorption correction using spherical harmonics,
implemented in SCALE3 ABSPACK scaling algorithm.
;
_exptl_crystal_colour 'clear light colourless'
_exptl_crystal_colour_lustre clear
_exptl_crystal_colour_modifier light
_exptl_crystal_colour_primary colourless
_exptl_crystal_density_diffrn 1.192
_exptl_crystal_description block
_exptl_crystal_F_000 356
_exptl_crystal_size_max 0.15
_exptl_crystal_size_mid 0.12
_exptl_crystal_size_min 0.11
_refine_diff_density_max 0.199
_refine_diff_density_min -0.134
_refine_diff_density_rms 0.031
_refine_ls_extinction_coef 0.0079(11)
_refine_ls_extinction_expression Fc^*^=kFc[1+0.001xFc^2^\l^3^/sin(2\q)]^-1/4^
_refine_ls_extinction_method 'SHELXL-2019/2 (Sheldrick 2019)'
_refine_ls_goodness_of_fit_ref 1.076
_refine_ls_hydrogen_treatment mixed
_refine_ls_matrix_type full
_refine_ls_number_parameters 235
_refine_ls_number_reflns 3742
_refine_ls_number_restraints 0
_refine_ls_restrained_S_all 1.076
_refine_ls_R_factor_all 0.0608
_refine_ls_R_factor_gt 0.0460
_refine_ls_shift/su_max 0.000
_refine_ls_shift/su_mean 0.000
_refine_ls_structure_factor_coef Fsqd
_refine_ls_weighting_details 'w=1/[\s^2^(Fo^2^)+(0.0664P)^2^+0.0646P] where P=(Fo^2^+2Fc^2^)/3'
_refine_ls_weighting_scheme calc
_refine_ls_wR_factor_gt 0.1305
_refine_ls_wR_factor_ref 0.1417
_reflns_Friedel_coverage 0.000
_reflns_number_gt 2753
_reflns_number_total 3742
_reflns_threshold_expression 'I > 2\s(I)'
_cod_data_source_file d3ra04102f2.cif
_cod_data_source_block lsh_14_auto
_cod_database_code 7247084
_shelx_shelxl_version_number 2019/2
_shelx_space_group_comment
;
The symmetry employed for this shelxl refinement is uniquely defined
by the following loop, which should always be used as a source of
symmetry information in preference to the above space-group names.
They are only intended as comments.
;
_shelx_estimated_absorpt_t_max 0.936
_shelx_estimated_absorpt_t_min 0.914
_olex2_refinement_description
;
1. Fixed Uiso
 At 1.2 times of:
  All C(H) groups
 At 1.5 times of:
  All C(H,H,H) groups, All O(H) groups
2.a Aromatic/amide H refined with riding coordinates:
 C2(H2), C3(H3), C5(H5), C6(H6), C10(H10), C12(H12), C17(H17), C18(H18),
 C19(H19), C20(H20), C21(H21)
2.b Idealised Me refined as rotating group:
 C14(H14A,H14B,H14C), C15(H15A,H15B,H15C), C16(H16A,H16B,H16C)
2.c Idealised tetrahedral OH refined as rotating group:
 O1(H1)
;
_olex2_submission_special_instructions 'No special instructions were received'
_oxdiff_exptl_absorpt_empirical_details
;
Empirical correction (ABSPACK) includes:
- Absorption correction using spherical harmonics
- Frame scaling
;
_oxdiff_exptl_absorpt_empirical_full_max 2.292
_oxdiff_exptl_absorpt_empirical_full_min 0.411

loop_
_space_group_symop_operation_xyz
'x, y, z'
'-x, -y, -z'

loop_
_atom_site_label
_atom_site_type_symbol
_atom_site_fract_x
_atom_site_fract_y
_atom_site_fract_z
_atom_site_U_iso_or_equiv
_atom_site_adp_type
_atom_site_occupancy
_atom_site_site_symmetry_order
_atom_site_calc_flag
_atom_site_refinement_flags_posn
_atom_site_refinement_flags_adp
_atom_site_refinement_flags_occupancy
_atom_site_disorder_assembly
_atom_site_disorder_group
O1 O 0.73105(16) 0.42456(19) 0.07066(8) 0.0748(4) Uani 1 1 d . . . . .
H1 H 0.839193 0.380803 0.058666 0.112 Uiso 1 1 calc R U . . .
O2 O 0.78230(16) 0.50508(19) 0.19618(9) 0.0773(4) Uani 1 1 d . . . . .
N1 N -0.07426(18) 0.69854(18) 0.29929(9) 0.0566(3) Uani 1 1 d . . . . .
H1A H -0.128(3) 0.648(3) 0.2724(13) 0.067(5) Uiso 1 1 d . . . . .
C1 C 0.4818(2) 0.55174(18) 0.18914(10) 0.0494(3) Uani 1 1 d . . . . .
C2 C 0.3659(2) 0.5152(2) 0.14416(10) 0.0537(4) Uani 1 1 d . . . . .
H2 H 0.412790 0.457231 0.088336 0.064 Uiso 1 1 calc R U . . .
C3 C 0.1843(2) 0.56334(19) 0.18075(10) 0.0533(4) Uani 1 1 d . . . . .
H3 H 0.109872 0.537229 0.149578 0.064 Uiso 1 1 calc R U . . .
C4 C 0.10925(19) 0.65164(18) 0.26481(9) 0.0485(3) Uani 1 1 d . . . . .
C5 C 0.2248(2) 0.68965(19) 0.30950(10) 0.0522(4) Uani 1 1 d . . . . .
H5 H 0.178306 0.749189 0.364819 0.063 Uiso 1 1 calc R U . . .
C6 C 0.4072(2) 0.63958(19) 0.27223(10) 0.0525(4) Uani 1 1 d . . . . .
H6 H 0.482104 0.665079 0.303320 0.063 Uiso 1 1 calc R U . . .
C7 C 0.6773(2) 0.4935(2) 0.15354(11) 0.0551(4) Uani 1 1 d . . . . .
C8 C -0.16009(19) 0.75395(19) 0.39272(10) 0.0507(3) Uani 1 1 d . . . . .
C9 C -0.2264(2) 0.64503(19) 0.45908(11) 0.0560(4) Uani 1 1 d . . . . .
C10 C -0.3089(2) 0.7014(2) 0.54939(12) 0.0632(4) Uani 1 1 d . . . . .
H10 H -0.354444 0.629621 0.593644 0.076 Uiso 1 1 calc R U . . .
C11 C -0.3261(2) 0.8605(2) 0.57626(11) 0.0629(4) Uani 1 1 d . . . . .
C12 C -0.2613(2) 0.9654(2) 0.50866(12) 0.0645(4) Uani 1 1 d . . . . .
H12 H -0.272677 1.073026 0.525231 0.077 Uiso 1 1 calc R U . . .
C13 C -0.1797(2) 0.9167(2) 0.41669(12) 0.0585(4) Uani 1 1 d . . . . .
C14 C -0.2050(3) 0.4688(2) 0.43450(14) 0.0767(5) Uani 1 1 d . . . . .
H14A H -0.080525 0.408933 0.419686 0.115 Uiso 1 1 calc R U . . .
H14B H -0.251919 0.468732 0.381596 0.115 Uiso 1 1 calc R U . . .
H14C H -0.269014 0.416393 0.486549 0.115 Uiso 1 1 calc R U . . .
C15 C -0.4115(3) 0.9154(3) 0.67581(14) 0.0880(6) Uani 1 1 d . . . . .
H15A H -0.472544 0.837004 0.708834 0.132 Uiso 1 1 calc R U . . .
H15B H -0.495646 1.022890 0.676947 0.132 Uiso 1 1 calc R U . . .
H15C H -0.320861 0.921258 0.705088 0.132 Uiso 1 1 calc R U . . .
C16 C -0.1176(3) 1.0391(2) 0.34549(14) 0.0788(5) Uani 1 1 d . . . . .
H16A H -0.008782 1.053545 0.353685 0.118 Uiso 1 1 calc R U . . .
H16B H -0.207753 1.143771 0.353360 0.118 Uiso 1 1 calc R U . . .
H16C H -0.096624 0.997971 0.283998 0.118 Uiso 1 1 calc R U . . .
N2 N 1.0659(2) 0.2257(2) 0.02984(11) 0.0706(4) Uani 1 1 d . . . . .
C17 C 1.1387(3) 0.1481(3) -0.05150(13) 0.0771(5) Uani 1 1 d . . . . .
H17 H 1.102297 0.198409 -0.103746 0.092 Uiso 1 1 calc R U . . .
C18 C 1.2653(3) -0.0031(3) -0.06164(15) 0.0827(6) Uani 1 1 d . . . . .
H18 H 1.313376 -0.054065 -0.119580 0.099 Uiso 1 1 calc R U . . .
C19 C 1.3189(3) -0.0767(3) 0.01408(16) 0.0839(6) Uani 1 1 d . . . . .
H19 H 1.403920 -0.179424 0.008974 0.101 Uiso 1 1 calc R U . . .
C20 C 1.2471(3) 0.0014(3) 0.09788(15) 0.0823(6) Uani 1 1 d . . . . .
H20 H 1.282465 -0.046872 0.150752 0.099 Uiso 1 1 calc R U . . .
C21 C 1.1223(3) 0.1518(3) 0.10283(13) 0.0754(5) Uani 1 1 d . . . . .
H21 H 1.074395 0.205080 0.160110 0.090 Uiso 1 1 calc R U . . .

loop_
_atom_site_aniso_label
_atom_site_aniso_U_11
_atom_site_aniso_U_22
_atom_site_aniso_U_33
_atom_site_aniso_U_23
_atom_site_aniso_U_13
_atom_site_aniso_U_12
O1 0.0545(6) 0.1010(10) 0.0663(7) -0.0289(7) -0.0151(6) -0.0097(6)
O2 0.0580(7) 0.1059(10) 0.0781(8) -0.0267(7) -0.0237(6) -0.0249(7)
N1 0.0525(7) 0.0666(8) 0.0550(7) -0.0140(6) -0.0141(6) -0.0190(6)
C1 0.0528(8) 0.0494(7) 0.0496(7) -0.0034(6) -0.0170(6) -0.0152(6)
C2 0.0558(8) 0.0585(8) 0.0495(7) -0.0118(6) -0.0167(6) -0.0138(7)
C3 0.0541(8) 0.0594(9) 0.0521(8) -0.0110(6) -0.0197(6) -0.0159(7)
C4 0.0523(8) 0.0473(7) 0.0483(7) -0.0030(6) -0.0146(6) -0.0148(6)
C5 0.0604(9) 0.0540(8) 0.0461(7) -0.0090(6) -0.0156(6) -0.0171(7)
C6 0.0582(8) 0.0545(8) 0.0529(8) -0.0069(6) -0.0220(7) -0.0193(7)
C7 0.0554(8) 0.0590(8) 0.0563(8) -0.0063(7) -0.0183(7) -0.0188(7)
C8 0.0490(7) 0.0529(8) 0.0510(8) -0.0073(6) -0.0130(6) -0.0132(6)
C9 0.0615(9) 0.0507(8) 0.0584(8) -0.0035(7) -0.0194(7) -0.0149(7)
C10 0.0713(10) 0.0632(10) 0.0567(9) 0.0014(7) -0.0148(8) -0.0227(8)
C11 0.0629(9) 0.0675(10) 0.0577(9) -0.0123(8) -0.0114(7) -0.0172(8)
C12 0.0699(10) 0.0549(9) 0.0684(10) -0.0170(8) -0.0108(8) -0.0183(8)
C13 0.0608(9) 0.0532(8) 0.0631(9) -0.0061(7) -0.0135(7) -0.0184(7)
C14 0.1059(15) 0.0547(9) 0.0751(11) -0.0034(8) -0.0256(11) -0.0277(10)
C15 0.0960(15) 0.0989(15) 0.0650(11) -0.0245(10) -0.0041(10) -0.0289(12)
C16 0.0931(14) 0.0604(10) 0.0825(12) -0.0010(9) -0.0087(10) -0.0329(10)
N2 0.0602(8) 0.0769(10) 0.0700(9) -0.0010(7) -0.0118(7) -0.0162(7)
C17 0.0729(12) 0.0938(14) 0.0594(10) 0.0046(9) -0.0150(9) -0.0182(11)
C18 0.0789(13) 0.0917(14) 0.0687(11) -0.0161(10) -0.0025(10) -0.0204(11)
C19 0.0775(13) 0.0705(12) 0.0969(15) -0.0038(11) -0.0209(11) -0.0101(10)
C20 0.0906(14) 0.0835(14) 0.0750(12) 0.0088(10) -0.0298(11) -0.0220(11)
C21 0.0807(12) 0.0852(13) 0.0599(10) -0.0062(9) -0.0117(9) -0.0264(11)

loop_
_atom_type_symbol
_atom_type_description
_atom_type_scat_dispersion_real
_atom_type_scat_dispersion_imag
_atom_type_scat_source
C C 0.0181 0.0091 'International Tables Vol C Tables 4.2.6.8 and 6.1.1.4'
H H 0.0000 0.0000 'International Tables Vol C Tables 4.2.6.8 and 6.1.1.4'
N N 0.0311 0.0180 'International Tables Vol C Tables 4.2.6.8 and 6.1.1.4'
O O 0.0492 0.0322 'International Tables Vol C Tables 4.2.6.8 and 6.1.1.4'

loop_
_geom_angle_atom_site_label_1
_geom_angle_atom_site_label_2
_geom_angle_atom_site_label_3
_geom_angle
_geom_angle_site_symmetry_1
_geom_angle_site_symmetry_3
_geom_angle_publ_flag
C7 O1 H1 109.5 . . ?
C4 N1 H1A 113.0(13) . . ?
C4 N1 C8 122.85(12) . . ?
C8 N1 H1A 117.8(13) . . ?
C2 C1 C7 121.95(13) . . ?
C6 C1 C2 117.92(14) . . ?
C6 C1 C7 120.07(13) . . ?
C1 C2 H2 119.4 . . ?
C3 C2 C1 121.21(13) . . ?
C3 C2 H2 119.4 . . ?
C2 C3 H3 119.6 . . ?
C2 C3 C4 120.78(13) . . ?
C4 C3 H3 119.6 . . ?
N1 C4 C3 119.12(13) . . ?
N1 C4 C5 122.76(13) . . ?
C5 C4 C3 118.11(13) . . ?
C4 C5 H5 119.8 . . ?
C6 C5 C4 120.49(13) . . ?
C6 C5 H5 119.8 . . ?
C1 C6 H6 119.3 . . ?
C5 C6 C1 121.48(13) . . ?
C5 C6 H6 119.3 . . ?
O1 C7 C1 114.21(13) . . ?
O2 C7 O1 121.93(15) . . ?
O2 C7 C1 123.86(14) . . ?
C9 C8 N1 119.45(13) . . ?
C13 C8 N1 119.99(13) . . ?
C13 C8 C9 120.55(14) . . ?
C8 C9 C14 121.18(15) . . ?
C10 C9 C8 118.46(14) . . ?
C10 C9 C14 120.34(15) . . ?
C9 C10 H10 118.7 . . ?
C11 C10 C9 122.53(15) . . ?
C11 C10 H10 118.7 . . ?
C10 C11 C15 120.95(17) . . ?
C12 C11 C10 117.44(15) . . ?
C12 C11 C15 121.61(17) . . ?
C11 C12 H12 118.7 . . ?
C11 C12 C13 122.59(15) . . ?
C13 C12 H12 118.7 . . ?
C8 C13 C16 121.64(15) . . ?
C12 C13 C8 118.39(14) . . ?
C12 C13 C16 119.97(15) . . ?
C9 C14 H14A 109.5 . . ?
C9 C14 H14B 109.5 . . ?
C9 C14 H14C 109.5 . . ?
H14A C14 H14B 109.5 . . ?
H14A C14 H14C 109.5 . . ?
H14B C14 H14C 109.5 . . ?
C11 C15 H15A 109.5 . . ?
C11 C15 H15B 109.5 . . ?
C11 C15 H15C 109.5 . . ?
H15A C15 H15B 109.5 . . ?
H15A C15 H15C 109.5 . . ?
H15B C15 H15C 109.5 . . ?
C13 C16 H16A 109.5 . . ?
C13 C16 H16B 109.5 . . ?
C13 C16 H16C 109.5 . . ?
H16A C16 H16B 109.5 . . ?
H16A C16 H16C 109.5 . . ?
H16B C16 H16C 109.5 . . ?
C21 N2 C17 117.15(18) . . ?
N2 C17 H17 118.6 . . ?
N2 C17 C18 122.80(19) . . ?
C18 C17 H17 118.6 . . ?
C17 C18 H18 120.6 . . ?
C19 C18 C17 118.85(19) . . ?
C19 C18 H18 120.6 . . ?
C18 C19 H19 120.4 . . ?
C18 C19 C20 119.3(2) . . ?
C20 C19 H19 120.4 . . ?
C19 C20 H20 120.6 . . ?
C19 C20 C21 118.8(2) . . ?
C21 C20 H20 120.6 . . ?
N2 C21 C20 123.16(19) . . ?
N2 C21 H21 118.4 . . ?
C20 C21 H21 118.4 . . ?

loop_
_geom_bond_atom_site_label_1
_geom_bond_atom_site_label_2
_geom_bond_distance
_geom_bond_site_symmetry_2
_geom_bond_publ_flag
O1 H1 0.8200 . ?
O1 C7 1.3171(19) . ?
O2 C7 1.2140(19) . ?
N1 H1A 0.87(2) . ?
N1 C4 1.380(2) . ?
N1 C8 1.4280(19) . ?
C1 C2 1.396(2) . ?
C1 C6 1.392(2) . ?
C1 C7 1.471(2) . ?
C2 H2 0.9300 . ?
C2 C3 1.371(2) . ?
C3 H3 0.9300 . ?
C3 C4 1.405(2) . ?
C4 C5 1.396(2) . ?
C5 H5 0.9300 . ?
C5 C6 1.379(2) . ?
C6 H6 0.9300 . ?
C8 C9 1.396(2) . ?
C8 C13 1.396(2) . ?
C9 C10 1.386(2) . ?
C9 C14 1.506(2) . ?
C10 H10 0.9300 . ?
C10 C11 1.386(2) . ?
C11 C12 1.378(3) . ?
C11 C15 1.507(2) . ?
C12 H12 0.9300 . ?
C12 C13 1.390(2) . ?
C13 C16 1.505(2) . ?
C14 H14A 0.9600 . ?
C14 H14B 0.9600 . ?
C14 H14C 0.9600 . ?
C15 H15A 0.9600 . ?
C15 H15B 0.9600 . ?
C15 H15C 0.9600 . ?
C16 H16A 0.9600 . ?
C16 H16B 0.9600 . ?
C16 H16C 0.9600 . ?
N2 C17 1.330(3) . ?
N2 C21 1.327(3) . ?
C17 H17 0.9300 . ?
C17 C18 1.374(3) . ?
C18 H18 0.9300 . ?
C18 C19 1.352(3) . ?
C19 H19 0.9300 . ?
C19 C20 1.362(3) . ?
C20 H20 0.9300 . ?
C20 C21 1.365(3) . ?
C21 H21 0.9300 . ?

loop_
_geom_torsion_atom_site_label_1
_geom_torsion_atom_site_label_2
_geom_torsion_atom_site_label_3
_geom_torsion_atom_site_label_4
_geom_torsion
_geom_torsion_site_symmetry_1
_geom_torsion_site_symmetry_2
_geom_torsion_site_symmetry_3
_geom_torsion_site_symmetry_4
_geom_torsion_publ_flag
N1 C4 C5 C6 179.87(14) . . . . ?
N1 C8 C9 C10 179.86(14) . . . . ?
N1 C8 C9 C14 1.5(2) . . . . ?
N1 C8 C13 C12 -178.95(15) . . . . ?
N1 C8 C13 C16 2.0(2) . . . . ?
C1 C2 C3 C4 0.2(2) . . . . ?
C2 C1 C6 C5 0.0(2) . . . . ?
C2 C1 C7 O1 8.5(2) . . . . ?
C2 C1 C7 O2 -170.72(16) . . . . ?
C2 C3 C4 N1 179.74(14) . . . . ?
C2 C3 C4 C5 0.4(2) . . . . ?
C3 C4 C5 C6 -0.8(2) . . . . ?
C4 N1 C8 C9 -101.63(17) . . . . ?
C4 N1 C8 C13 79.4(2) . . . . ?
C4 C5 C6 C1 0.6(2) . . . . ?
C6 C1 C2 C3 -0.4(2) . . . . ?
C6 C1 C7 O1 -174.51(14) . . . . ?
C6 C1 C7 O2 6.3(3) . . . . ?
C7 C1 C2 C3 176.69(14) . . . . ?
C7 C1 C6 C5 -177.18(14) . . . . ?
C8 N1 C4 C3 165.38(14) . . . . ?
C8 N1 C4 C5 -15.3(2) . . . . ?
C8 C9 C10 C11 -0.7(3) . . . . ?
C9 C8 C13 C12 2.1(2) . . . . ?
C9 C8 C13 C16 -176.95(17) . . . . ?
C9 C10 C11 C12 1.6(3) . . . . ?
C9 C10 C11 C15 -178.07(18) . . . . ?
C10 C11 C12 C13 -0.6(3) . . . . ?
C11 C12 C13 C8 -1.2(3) . . . . ?
C11 C12 C13 C16 177.87(18) . . . . ?
C13 C8 C9 C10 -1.2(2) . . . . ?
C13 C8 C9 C14 -179.52(16) . . . . ?
C14 C9 C10 C11 177.64(18) . . . . ?
C15 C11 C12 C13 179.05(18) . . . . ?
N2 C17 C18 C19 -0.1(3) . . . . ?
C17 N2 C21 C20 -1.1(3) . . . . ?
C17 C18 C19 C20 -0.4(3) . . . . ?
C18 C19 C20 C21 0.2(3) . . . . ?
C19 C20 C21 N2 0.6(3) . . . . ?
C21 N2 C17 C18 0.8(3) . . . . ?
